data_4347774
loop_
_publ_author_name
'Younis, Fadi M.'
'Krieck, Sven'
'Al-Shboul, Tareq M A'
'G\"orls, Helmar'
'Westerhausen, Matthias'

_publ_section_title
;
 Calcium-Mediated Catalytic Synthesis of
 1-(Diorganylamino)-1,4-diphenyl-4-(diphenylphosphanyl)buta-1,3-dienes.
;
_journal_issue 9
_journal_name_full 'Inorganic chemistry'
_journal_page_first 4676
_journal_page_last 4682
_journal_paper_doi 10.1021/acs.inorgchem.6b00586
_journal_volume 55
_journal_year 2016
_chemical_absolute_configuration unk
_chemical_formula_moiety 'C36 H32 N P'
_chemical_formula_sum 'C36 H32 N P'
_chemical_formula_weight 509.60
_space_group_IT_number 4
_space_group_name_Hall 'P 2yb'
_space_group_name_H-M_alt 'P 1 21 1'
_symmetry_cell_setting monoclinic
_symmetry_space_group_name_Hall 'P 2yb'
_symmetry_space_group_name_H-M 'P 1 21 1'
_atom_sites_solution_hydrogens mixed
_atom_sites_solution_primary direct
_atom_sites_solution_secondary difmap
_audit_creation_method SHELXL-97
_cell_angle_alpha 90
_cell_angle_beta 101.550(2)
_cell_angle_gamma 90
_cell_formula_units_Z 2
_cell_length_a 6.0756(2)
_cell_length_b 18.8919(5)
_cell_length_c 12.6638(4)
_cell_measurement_reflns_used 9749
_cell_measurement_temperature 133(2)
_cell_measurement_theta_max 27.39
_cell_measurement_theta_min 2.71
_cell_volume 1424.11(8)
_computing_cell_refinement DENZO
_computing_data_collection COLLECT
_computing_data_reduction DENZO
_computing_molecular_graphics SHELXTL/PC
_computing_publication_material SHELXL-97
_computing_structure_refinement 'SHELXL-97 (Sheldrick, 2008)'
_computing_structure_solution 'SHELXS-97 (Sheldrick, 2008)'
_diffrn_ambient_temperature 133(2)
_diffrn_measured_fraction_theta_full 0.996
_diffrn_measured_fraction_theta_max 0.996
_diffrn_measurement_device_type KappaCCD
_diffrn_measurement_method 'phi- + omega-scan'
_diffrn_radiation_monochromator graphite
_diffrn_radiation_source 'fine-focus sealed tube'
_diffrn_radiation_type MoK\a
_diffrn_radiation_wavelength 0.71073
_diffrn_reflns_av_R_equivalents 0.0542
_diffrn_reflns_av_sigmaI/netI 0.0698
_diffrn_reflns_limit_h_max 7
_diffrn_reflns_limit_h_min -7
_diffrn_reflns_limit_k_max 23
_diffrn_reflns_limit_k_min -24
_diffrn_reflns_limit_l_max 16
_diffrn_reflns_limit_l_min -11
_diffrn_reflns_number 9749
_diffrn_reflns_theta_full 27.39
_diffrn_reflns_theta_max 27.39
_diffrn_reflns_theta_min 2.71
_exptl_absorpt_coefficient_mu 0.121
_exptl_absorpt_correction_T_max 0.7456
_exptl_absorpt_correction_T_min 0.6199
_exptl_absorpt_correction_type multi-scan
_exptl_absorpt_process_details 'SADABS, Bruker-AXS, 2002'
_exptl_crystal_colour colourless
_exptl_crystal_density_diffrn 1.188
_exptl_crystal_density_method 'not measured'
_exptl_crystal_description prism
_exptl_crystal_F_000 540
_exptl_crystal_size_max 0.032
_exptl_crystal_size_mid 0.032
_exptl_crystal_size_min 0.022
_refine_diff_density_max 0.365
_refine_diff_density_min -0.293
_refine_diff_density_rms 0.059
_refine_ls_abs_structure_details 'Flack H D (1983), Acta Cryst. A39, 876-881'
_refine_ls_abs_structure_Flack -0.10(15)
_refine_ls_extinction_method none
_refine_ls_goodness_of_fit_ref 1.213
_refine_ls_hydrogen_treatment mixed
_refine_ls_matrix_type full
_refine_ls_number_parameters 445
_refine_ls_number_reflns 6311
_refine_ls_number_restraints 1
_refine_ls_restrained_S_all 1.213
_refine_ls_R_factor_all 0.1018
_refine_ls_R_factor_gt 0.0755
_refine_ls_shift/su_max 0.002
_refine_ls_shift/su_mean 0.000
_refine_ls_structure_factor_coef Fsqd
_refine_ls_weighting_details 'calc w=1/[\s^2^(Fo^2^)+(0.0000P)^2^+1.9132P] where P=(Fo^2^+2Fc^2^)/3'
_refine_ls_weighting_scheme calc
_refine_ls_wR_factor_gt 0.1354
_refine_ls_wR_factor_ref 0.1495
_reflns_number_gt 5117
_reflns_number_total 6311
_reflns_threshold_expression >2sigma(I)
_cod_data_source_file ic6b00586_si_002.cif
_cod_data_source_block FO5738
_cod_original_sg_symbol_H-M 'P 21'
_cod_database_code 4347774

loop_
_symmetry_equiv_pos_as_xyz
'x, y, z'
'-x, y+1/2, -z'

loop_
_atom_site_label
_atom_site_type_symbol
_atom_site_fract_x
_atom_site_fract_y
_atom_site_fract_z
_atom_site_U_iso_or_equiv
_atom_site_adp_type
_atom_site_occupancy
_atom_site_symmetry_multiplicity
_atom_site_calc_flag
_atom_site_refinement_flags
P1 P 0.66858(18) 0.39792(6) 0.94475(8) 0.0286(2) Uani 1 1 d .
N1 N 0.0960(6) 0.53839(19) 0.6250(3) 0.0320(8) Uani 1 1 d .
C1 C 0.5091(7) 0.3844(2) 0.8078(3) 0.0292(9) Uani 1 1 d .
C2 C 0.4084(7) 0.4373(2) 0.7459(3) 0.0314(10) Uani 1 1 d .
H2 H 0.3883 0.4826 0.7789 0.038 Uiso 1 1 d R
C3 C 0.3285(8) 0.4354(2) 0.6303(3) 0.0324(10) Uani 1 1 d .
H3 H 0.366(6) 0.396(2) 0.592(3) 0.013(8) Uiso 1 1 d .
C4 C 0.2012(7) 0.4863(2) 0.5721(3) 0.0306(9) Uani 1 1 d .
C5 C 0.6017(7) 0.4891(2) 0.9754(3) 0.0308(9) Uani 1 1 d .
C6 C 0.7588(9) 0.5404(3) 0.9658(4) 0.0364(10) Uani 1 1 d .
H6 H 0.882(7) 0.527(2) 0.947(3) 0.020(11) Uiso 1 1 d .
C7 C 0.7241(10) 0.6104(3) 0.9899(4) 0.0455(13) Uani 1 1 d .
H7 H 0.831(9) 0.645(3) 0.986(4) 0.047(15) Uiso 1 1 d .
C8 C 0.5345(10) 0.6298(3) 1.0248(4) 0.0440(12) Uani 1 1 d .
H8 H 0.518(9) 0.674(3) 1.040(4) 0.049(16) Uiso 1 1 d .
C9 C 0.3775(9) 0.5797(3) 1.0364(4) 0.0431(12) Uani 1 1 d .
H9 H 0.237(11) 0.594(3) 1.063(5) 0.074(19) Uiso 1 1 d .
C10 C 0.4106(9) 0.5094(3) 1.0115(4) 0.0386(11) Uani 1 1 d .
H10 H 0.306(9) 0.479(3) 1.021(4) 0.051(16) Uiso 1 1 d .
C11 C 0.5117(7) 0.3453(2) 1.0259(3) 0.0282(9) Uani 1 1 d .
C12 C 0.6219(8) 0.3212(3) 1.1269(3) 0.0357(11) Uani 1 1 d .
H12 H 0.771(9) 0.337(3) 1.154(4) 0.043(14) Uiso 1 1 d .
C13 C 0.5091(10) 0.2816(3) 1.1910(4) 0.0436(12) Uani 1 1 d .
H13 H 0.604(9) 0.265(3) 1.260(4) 0.058(16) Uiso 1 1 d .
C14 C 0.2874(9) 0.2659(3) 1.1568(4) 0.0409(12) Uani 1 1 d .
H14 H 0.211(9) 0.239(3) 1.203(4) 0.059(16) Uiso 1 1 d .
C15 C 0.1729(8) 0.2893(2) 1.0579(4) 0.0340(10) Uani 1 1 d .
H15 H 0.017(8) 0.278(2) 1.025(3) 0.028(11) Uiso 1 1 d .
C16 C 0.2846(7) 0.3295(2) 0.9924(3) 0.0288(9) Uani 1 1 d .
H16 H 0.206(6) 0.3488(19) 0.924(3) 0.013(9) Uiso 1 1 d .
C17 C 0.5192(7) 0.3100(2) 0.7686(3) 0.0261(9) Uani 1 1 d .
C18 C 0.3250(8) 0.2744(2) 0.7173(3) 0.0330(10) Uani 1 1 d .
H18 H 0.190(7) 0.303(2) 0.701(3) 0.025(11) Uiso 1 1 d .
C19 C 0.3325(9) 0.2043(2) 0.6865(4) 0.0363(11) Uani 1 1 d .
H19 H 0.204(8) 0.182(3) 0.650(4) 0.039(13) Uiso 1 1 d .
C20 C 0.5309(9) 0.1679(3) 0.7058(4) 0.0391(11) Uani 1 1 d .
H20 H 0.561(8) 0.120(3) 0.690(4) 0.034(13) Uiso 1 1 d .
C21 C 0.7270(9) 0.2013(3) 0.7564(4) 0.0391(11) Uani 1 1 d .
H21 H 0.868(8) 0.175(2) 0.769(3) 0.030(12) Uiso 1 1 d .
C22 C 0.7206(8) 0.2720(2) 0.7868(3) 0.0325(10) Uani 1 1 d .
H22 H 0.854(7) 0.294(2) 0.828(3) 0.021(10) Uiso 1 1 d .
C23 C 0.1551(7) 0.4871(2) 0.4528(3) 0.0287(9) Uani 1 1 d .
C24 C -0.0472(8) 0.5129(2) 0.3937(4) 0.0328(10) Uani 1 1 d .
H24 H -0.156(8) 0.535(2) 0.436(4) 0.036(13) Uiso 1 1 d .
C25 C -0.0945(9) 0.5087(3) 0.2828(4) 0.0391(11) Uani 1 1 d .
H25 H -0.235(7) 0.528(2) 0.242(3) 0.026(11) Uiso 1 1 d .
C26 C 0.0598(9) 0.4791(3) 0.2281(4) 0.0408(11) Uani 1 1 d .
H26 H 0.019(9) 0.473(3) 0.141(4) 0.057(15) Uiso 1 1 d .
C27 C 0.2625(9) 0.4545(3) 0.2846(4) 0.0398(11) Uani 1 1 d .
H27 H 0.386(9) 0.435(3) 0.244(4) 0.061(17) Uiso 1 1 d .
C28 C 0.3103(8) 0.4594(2) 0.3962(4) 0.0340(10) Uani 1 1 d .
H28 H 0.443(8) 0.440(2) 0.435(4) 0.037(13) Uiso 1 1 d .
C29 C 0.1075(7) 0.6107(2) 0.5984(3) 0.0302(9) Uani 1 1 d .
C30 C -0.0514(8) 0.6602(3) 0.6152(4) 0.0344(10) Uani 1 1 d .
H30 H -0.184(8) 0.647(2) 0.640(4) 0.030(12) Uiso 1 1 d .
C31 C -0.0302(8) 0.7305(3) 0.5893(4) 0.0371(11) Uani 1 1 d .
H31 H -0.131(7) 0.761(2) 0.605(3) 0.031(12) Uiso 1 1 d .
C32 C 0.1473(8) 0.7551(2) 0.5455(3) 0.0329(10) Uani 1 1 d .
C33 C 0.3054(8) 0.7056(2) 0.5283(3) 0.0342(10) Uani 1 1 d .
H33 H 0.437(8) 0.721(2) 0.499(4) 0.036(13) Uiso 1 1 d .
C34 C 0.2887(8) 0.6349(2) 0.5551(4) 0.0332(10) Uani 1 1 d .
H34 H 0.402(7) 0.603(2) 0.551(3) 0.023(11) Uiso 1 1 d .
C35 C -0.0662(9) 0.5164(3) 0.6884(4) 0.0499(13) Uani 1 1 d .
H35A H -0.2185 0.5223 0.6457 0.075 Uiso 1 1 calc R
H35C H -0.0483 0.5454 0.7537 0.075 Uiso 1 1 calc R
H35B H -0.0413 0.4665 0.7085 0.075 Uiso 1 1 calc R
C36 C 0.1716(9) 0.8319(3) 0.5183(5) 0.0487(13) Uani 1 1 d .
H36A H 0.2681 0.8361 0.4652 0.073 Uiso 1 1 calc R
H36B H 0.2392 0.8579 0.5837 0.073 Uiso 1 1 calc R
H36C H 0.0232 0.8518 0.4883 0.073 Uiso 1 1 calc R

loop_
_atom_site_aniso_label
_atom_site_aniso_U_11
_atom_site_aniso_U_22
_atom_site_aniso_U_33
_atom_site_aniso_U_23
_atom_site_aniso_U_13
_atom_site_aniso_U_12
P1 0.0276(5) 0.0336(6) 0.0243(5) 0.0006(5) 0.0041(4) 0.0004(5)
N1 0.036(2) 0.033(2) 0.0293(18) 0.0037(15) 0.0130(16) 0.0006(17)
C1 0.024(2) 0.043(3) 0.0205(17) -0.0005(17) 0.0056(15) -0.0050(19)
C2 0.036(3) 0.031(2) 0.028(2) 0.0006(18) 0.0068(18) -0.0028(19)
C3 0.039(3) 0.029(2) 0.030(2) 0.0000(18) 0.0077(18) -0.004(2)
C4 0.036(2) 0.027(2) 0.030(2) 0.0000(18) 0.0078(18) -0.0045(19)
C5 0.037(2) 0.034(2) 0.0195(19) -0.0012(17) 0.0004(17) -0.002(2)
C6 0.036(3) 0.040(3) 0.034(2) 0.0040(19) 0.008(2) -0.004(2)
C7 0.051(3) 0.034(3) 0.050(3) 0.003(2) 0.007(3) -0.010(3)
C8 0.055(3) 0.029(3) 0.047(3) -0.001(2) 0.009(2) -0.001(2)
C9 0.045(3) 0.040(3) 0.044(3) -0.011(2) 0.010(2) -0.003(2)
C10 0.037(3) 0.037(3) 0.043(3) -0.001(2) 0.011(2) -0.004(2)
C11 0.031(2) 0.028(2) 0.026(2) 0.0012(16) 0.0053(17) 0.0032(19)
C12 0.036(3) 0.042(3) 0.024(2) 0.0001(18) -0.0044(19) 0.009(2)
C13 0.059(3) 0.044(3) 0.027(2) 0.010(2) 0.005(2) 0.005(3)
C14 0.060(3) 0.033(2) 0.034(2) 0.006(2) 0.019(2) 0.002(2)
C15 0.039(3) 0.024(2) 0.042(2) 0.0007(19) 0.012(2) 0.003(2)
C16 0.029(2) 0.031(2) 0.027(2) 0.0056(17) 0.0076(17) 0.0056(19)
C17 0.028(2) 0.033(2) 0.0172(17) 0.0071(16) 0.0050(15) -0.0005(18)
C18 0.037(3) 0.040(3) 0.0221(19) 0.0077(18) 0.0064(17) 0.003(2)
C19 0.043(3) 0.034(2) 0.031(2) 0.0008(19) 0.005(2) -0.009(2)
C20 0.058(3) 0.032(2) 0.032(2) 0.0005(19) 0.018(2) 0.000(2)
C21 0.044(3) 0.042(3) 0.034(2) 0.006(2) 0.017(2) 0.010(2)
C22 0.034(2) 0.043(3) 0.0234(19) -0.0016(19) 0.0107(17) -0.007(2)
C23 0.035(2) 0.0210(19) 0.030(2) 0.0029(17) 0.0052(17) -0.0048(19)
C24 0.035(3) 0.028(2) 0.035(2) 0.0054(18) 0.0060(19) 0.003(2)
C25 0.041(3) 0.042(3) 0.031(2) 0.007(2) -0.001(2) 0.002(2)
C26 0.048(3) 0.044(3) 0.029(2) -0.005(2) 0.004(2) -0.004(2)
C27 0.051(3) 0.038(3) 0.031(2) 0.003(2) 0.010(2) 0.003(2)
C28 0.036(3) 0.033(2) 0.033(2) 0.0066(18) 0.0062(19) 0.007(2)
C29 0.033(2) 0.033(2) 0.0238(19) -0.0068(16) 0.0039(18) 0.0009(19)
C30 0.031(3) 0.040(3) 0.033(2) -0.0033(19) 0.0097(19) 0.001(2)
C31 0.033(3) 0.040(3) 0.038(2) -0.007(2) 0.005(2) 0.011(2)
C32 0.035(2) 0.031(2) 0.030(2) -0.0044(17) -0.0033(18) -0.005(2)
C33 0.039(3) 0.039(3) 0.024(2) -0.0043(18) 0.0047(19) -0.008(2)
C34 0.036(3) 0.031(2) 0.033(2) -0.0026(19) 0.0082(19) 0.005(2)
C35 0.054(3) 0.047(3) 0.054(3) 0.016(3) 0.025(3) 0.003(3)
C36 0.052(3) 0.033(3) 0.055(3) 0.000(2) -0.003(3) 0.001(2)

loop_
_atom_type_symbol
_atom_type_description
_atom_type_scat_dispersion_real
_atom_type_scat_dispersion_imag
_atom_type_scat_source
C C 0.0033 0.0016 'International Tables Vol C Tables 4.2.6.8 and 6.1.1.4'
H H 0.0000 0.0000 'International Tables Vol C Tables 4.2.6.8 and 6.1.1.4'
N N 0.0061 0.0033 'International Tables Vol C Tables 4.2.6.8 and 6.1.1.4'
P P 0.1023 0.0942 'International Tables Vol C Tables 4.2.6.8 and 6.1.1.4'

loop_
_geom_angle_atom_site_label_1
_geom_angle_atom_site_label_2
_geom_angle_atom_site_label_3
_geom_angle
C1 P1 C11 102.74(19)
C1 P1 C5 103.6(2)
C11 P1 C5 103.25(19)
C29 N1 C4 120.8(3)
C29 N1 C35 118.8(4)
C4 N1 C35 119.0(4)
C2 C1 C17 123.4(4)
C2 C1 P1 123.0(3)
C17 C1 P1 113.4(3)
C1 C2 C3 126.5(4)
C1 C2 H2 119.2
C3 C2 H2 114.3
C4 C3 C2 124.8(4)
C4 C3 H3 117(2)
C2 C3 H3 118(2)
C3 C4 N1 120.0(4)
C3 C4 C23 122.2(4)
N1 C4 C23 117.7(4)
C6 C5 C10 118.3(4)
C6 C5 P1 117.1(3)
C10 C5 P1 124.6(4)
C7 C6 C5 120.8(5)
C7 C6 H6 121(3)
C5 C6 H6 118(3)
C8 C7 C6 120.4(5)
C8 C7 H7 118(3)
C6 C7 H7 121(3)
C7 C8 C9 119.9(5)
C7 C8 H8 118(4)
C9 C8 H8 122(4)
C8 C9 C10 120.0(5)
C8 C9 H9 120(4)
C10 C9 H9 120(4)
C5 C10 C9 120.6(5)
C5 C10 H10 122(4)
C9 C10 H10 117(3)
C16 C11 C12 118.2(4)
C16 C11 P1 122.8(3)
C12 C11 P1 119.0(3)
C13 C12 C11 120.8(5)
C13 C12 H12 120(3)
C11 C12 H12 118(3)
C14 C13 C12 120.4(4)
C14 C13 H13 125(3)
C12 C13 H13 115(3)
C13 C14 C15 120.4(4)
C13 C14 H14 119(3)
C15 C14 H14 120(3)
C14 C15 C16 119.8(5)
C14 C15 H15 126(2)
C16 C15 H15 114(2)
C11 C16 C15 120.4(4)
C11 C16 H16 118(2)
C15 C16 H16 121(2)
C22 C17 C18 117.3(4)
C22 C17 C1 121.3(4)
C18 C17 C1 121.2(4)
C19 C18 C17 121.2(5)
C19 C18 H18 123(3)
C17 C18 H18 116(3)
C20 C19 C18 120.6(5)
C20 C19 H19 119(3)
C18 C19 H19 120(3)
C19 C20 C21 119.9(5)
C19 C20 H20 130(3)
C21 C20 H20 110(3)
C20 C21 C22 119.7(5)
C20 C21 H21 119(3)
C22 C21 H21 121(3)
C21 C22 C17 121.2(5)
C21 C22 H22 120(2)
C17 C22 H22 119(2)
C24 C23 C28 118.0(4)
C24 C23 C4 121.3(4)
C28 C23 C4 120.7(4)
C25 C24 C23 120.6(4)
C25 C24 H24 122(3)
C23 C24 H24 117(3)
C24 C25 C26 120.5(5)
C24 C25 H25 120(3)
C26 C25 H25 120(3)
C27 C26 C25 120.0(4)
C27 C26 H26 119(3)
C25 C26 H26 121(3)
C26 C27 C28 119.4(5)
C26 C27 H27 121(3)
C28 C27 H27 120(3)
C27 C28 C23 121.5(4)
C27 C28 H28 120(3)
C23 C28 H28 119(3)
C30 C29 C34 117.7(4)
C30 C29 N1 123.0(4)
C34 C29 N1 119.3(4)
C31 C30 C29 120.6(4)
C31 C30 H30 117(3)
C29 C30 H30 122(3)
C30 C31 C32 122.3(4)
C30 C31 H31 118(3)
C32 C31 H31 120(3)
C31 C32 C33 117.0(4)
C31 C32 C36 122.3(4)
C33 C32 C36 120.7(4)
C34 C33 C32 121.6(4)
C34 C33 H33 118(3)
C32 C33 H33 120(3)
C33 C34 C29 120.8(4)
C33 C34 H34 122(3)
C29 C34 H34 117(3)
N1 C35 H35A 109.5
N1 C35 H35C 109.5
H35A C35 H35C 109.5
N1 C35 H35B 109.5
H35A C35 H35B 109.5
H35C C35 H35B 109.5
C32 C36 H36A 109.5
C32 C36 H36B 109.5
H36A C36 H36B 109.5
C32 C36 H36C 109.5
H36A C36 H36C 109.5
H36B C36 H36C 109.5

loop_
_geom_bond_atom_site_label_1
_geom_bond_atom_site_label_2
_geom_bond_distance
P1 C1 1.827(4)
P1 C11 1.829(4)
P1 C5 1.829(5)
N1 C29 1.412(6)
N1 C4 1.414(5)
N1 C35 1.450(6)
C1 C2 1.340(6)
C1 C17 1.496(6)
C2 C3 1.448(6)
C2 H2 0.9705
C3 C4 1.356(6)
C3 H3 0.94(4)
C4 C23 1.480(6)
C5 C6 1.384(6)
C5 C10 1.385(6)
C6 C7 1.382(7)
C6 H6 0.87(4)
C7 C8 1.364(8)
C7 H7 0.92(5)
C8 C9 1.373(7)
C8 H8 0.87(5)
C9 C10 1.389(7)
C9 H9 1.01(7)
C10 H10 0.88(5)
C11 C16 1.393(6)
C11 C12 1.396(6)
C12 C13 1.383(7)
C12 H12 0.95(5)
C13 C14 1.363(7)
C13 H13 1.00(5)
C14 C15 1.379(6)
C14 H14 0.97(6)
C15 C16 1.396(6)
C15 H15 0.98(4)
C16 H16 0.97(4)
C17 C22 1.397(6)
C17 C18 1.400(6)
C18 C19 1.384(6)
C18 H18 0.96(4)
C19 C20 1.367(7)
C19 H19 0.93(5)
C20 C21 1.388(7)
C20 H20 0.95(5)
C21 C22 1.392(7)
C21 H21 0.97(5)
C22 H22 0.97(4)
C23 C24 1.392(6)
C23 C28 1.397(6)
C24 C25 1.378(6)
C24 H24 1.02(5)
C25 C26 1.390(7)
C25 H25 0.97(4)
C26 C27 1.375(7)
C26 H26 1.09(5)
C27 C28 1.388(6)
C27 H27 1.06(6)
C28 H28 0.93(5)
C29 C30 1.390(6)
C29 C34 1.401(6)
C30 C31 1.381(7)
C30 H30 0.95(5)
C31 C32 1.388(7)
C31 H31 0.89(5)
C32 C33 1.389(6)
C32 C36 1.506(7)
C33 C34 1.386(6)
C33 H33 0.98(5)
C34 H34 0.92(4)
C35 H35A 0.9800
C35 H35C 0.9800
C35 H35B 0.9800
C36 H36A 0.9800
C36 H36B 0.9800
C36 H36C 0.9800
